data_7115043
loop_
_publ_author_name
'Rudzevich, Valentyn L.'
'Gornitzka, Heinz'
'Romanenko, Vadim D.'
'Bertrand, Guy'

_publ_section_title
;
 Formation of the monoanion [Ar*P(BH3)(&#x00B5;-BH2)2H]-- with a
 symmetrically bridging hydride from the attempted synthesis of the
 dianion [Ar*P(BH3)3]2--
;
_journal_issue 17
_journal_name_full 'Chemical Communications'
_journal_page_first 1634
_journal_paper_doi 10.1039/b105030n
_journal_year 2001
_chemical_formula_sum 'C33 H61 B3 Li O2 P'
_chemical_formula_weight 560.16
_chemical_name_systematic
; 
? 
;
_space_group_IT_number 2
_symmetry_cell_setting triclinic
_symmetry_space_group_name_Hall '-P 1'
_symmetry_space_group_name_H-M 'P -1'
_atom_sites_solution_hydrogens geom
_atom_sites_solution_primary direct
_atom_sites_solution_secondary difmap
_audit_creation_method SHELXL-97
_cell_angle_alpha 96.708(2)
_cell_angle_beta 98.842(2)
_cell_angle_gamma 91.449(2)
_cell_formula_units_Z 2
_cell_length_a 9.8395(8)
_cell_length_b 11.2345(9)
_cell_length_c 16.5435(13)
_cell_measurement_reflns_used 7292
_cell_measurement_temperature 193(2)
_cell_measurement_theta_max 29.382
_cell_measurement_theta_min 2.267
_cell_volume 1792.9(2)
_computing_cell_refinement 'Bruker SMART'
_computing_data_collection 'Bruker SMART'
_computing_data_reduction 'Bruker SHELXTL'
_computing_molecular_graphics 'Bruker SHELXTL'
_computing_publication_material 'Bruker SHELXTL'
_computing_structure_refinement 'SHELXL-97 (Sheldrick, 1997)'
_computing_structure_solution 'SHELXS-97 (Sheldrick, 1990)'
_diffrn_ambient_temperature 193(2)
_diffrn_measured_fraction_theta_full 0.984
_diffrn_measured_fraction_theta_max 0.984
_diffrn_measurement_device_type 'CCD area detector'
_diffrn_measurement_method 'phi and omega scans'
_diffrn_radiation_monochromator graphite
_diffrn_radiation_source 'fine-focus sealed tube'
_diffrn_radiation_type MoK\a
_diffrn_radiation_wavelength 0.71073
_diffrn_reflns_av_R_equivalents 0.0175
_diffrn_reflns_av_sigmaI/netI 0.0212
_diffrn_reflns_limit_h_max 9
_diffrn_reflns_limit_h_min -12
_diffrn_reflns_limit_k_max 14
_diffrn_reflns_limit_k_min -11
_diffrn_reflns_limit_l_max 19
_diffrn_reflns_limit_l_min -20
_diffrn_reflns_number 10510
_diffrn_reflns_theta_full 26.37
_diffrn_reflns_theta_max 26.37
_diffrn_reflns_theta_min 1.26
_exptl_absorpt_coefficient_mu 0.102
_exptl_absorpt_correction_T_max 1.000000
_exptl_absorpt_correction_T_min 0.494284
_exptl_absorpt_correction_type semi-empirical
_exptl_absorpt_process_details 'SADABS (Bruker-AXS)'
_exptl_crystal_colour colorless
_exptl_crystal_density_diffrn 1.038
_exptl_crystal_density_method 'not measured'
_exptl_crystal_description plate
_exptl_crystal_F_000 616
_exptl_crystal_size_max 0.05
_exptl_crystal_size_mid 0.2
_exptl_crystal_size_min 0.5
_refine_diff_density_max 0.484
_refine_diff_density_min -0.391
_refine_diff_density_rms 0.043
_refine_ls_extinction_method none
_refine_ls_goodness_of_fit_ref 1.036
_refine_ls_hydrogen_treatment mixed
_refine_ls_matrix_type full
_refine_ls_number_parameters 434
_refine_ls_number_reflns 7210
_refine_ls_number_restraints 52
_refine_ls_restrained_S_all 1.039
_refine_ls_R_factor_all 0.0611
_refine_ls_R_factor_gt 0.0499
_refine_ls_shift/su_max 0.000
_refine_ls_shift/su_mean 0.000
_refine_ls_structure_factor_coef Fsqd
_refine_ls_weighting_details 'calc w=1/[\s^2^(Fo^2^)+(0.0742P)^2^+0.7401P] where P=(Fo^2^+2Fc^2^)/3'
_refine_ls_weighting_scheme calc
_refine_ls_wR_factor_gt 0.1286
_refine_ls_wR_factor_ref 0.1379
_reflns_number_gt 6019
_reflns_number_total 7210
_reflns_threshold_expression >2sigma(I)
_cod_data_source_file b105030n.txt
_cod_data_source_block 2
_cod_depositor_comments
;
The following automatic conversions were performed:

'_symmetry_cell_setting' value 'Triclinic' changed to 'triclinic'
according to
/usr/data/users/saulius/automatic-downloads/retrospective/RSC/lib/dictionaries/cif_core.dic
dictionary named 'cif_core.dic' version 2.4.2 from 2011-04-26.

Automatic conversion script
Id: cif_fix_values 2281 2013-09-26 08:29:07Z andrius 
;
_cod_original_sg_symbol_H-M P-1
_cod_database_code 7115043

loop_
_symmetry_equiv_pos_as_xyz
'x, y, z'
'-x, -y, -z'

loop_
_atom_site_label
_atom_site_type_symbol
_atom_site_fract_x
_atom_site_fract_y
_atom_site_fract_z
_atom_site_U_iso_or_equiv
_atom_site_adp_type
_atom_site_occupancy
_atom_site_symmetry_multiplicity
_atom_site_calc_flag
_atom_site_refinement_flags
_atom_site_disorder_assembly
_atom_site_disorder_group
B1 B 0.5399(2) 0.41777(16) 0.40409(11) 0.0288(4) Uani 1 1 d . . .
H1BA H 0.569(2) 0.502(2) 0.3782(13) 0.050(6) Uiso 1 1 d . . .
H1BB H 0.616(2) 0.4048(17) 0.4570(12) 0.034(5) Uiso 1 1 d . . .
H1BC H 0.433(2) 0.4195(18) 0.4205(13) 0.044(6) Uiso 1 1 d . . .
B2 B 0.3937(2) 0.15975(19) 0.30476(13) 0.0366(4) Uani 1 1 d . . .
H2BA H 0.366(2) 0.112(2) 0.2406(14) 0.053(6) Uiso 1 1 d . . .
H2BB H 0.311(2) 0.186(2) 0.3419(14) 0.055(6) Uiso 1 1 d . . .
H32B H 0.461(2) 0.078(2) 0.3443(14) 0.059(7) Uiso 1 1 d . . .
B3 B 0.5818(2) 0.13028(18) 0.36253(13) 0.0371(4) Uani 1 1 d . . .
H3BA H 0.644(2) 0.068(2) 0.3274(14) 0.055(6) Uiso 1 1 d . . .
H3BB H 0.600(2) 0.1391(18) 0.4307(13) 0.041(5) Uiso 1 1 d . . .
P1 P 0.54199(4) 0.27921(3) 0.32040(2) 0.02354(12) Uani 1 1 d . . .
C1 C 0.61290(15) 0.28669(13) 0.22406(9) 0.0222(3) Uani 1 1 d . . .
C2 C 0.75059(16) 0.25423(13) 0.21881(9) 0.0250(3) Uani 1 1 d . . .
C3 C 0.78208(16) 0.21149(15) 0.14127(10) 0.0286(3) Uani 1 1 d . . .
H3 H 0.8727 0.1861 0.1380 0.034 Uiso 1 1 calc R . .
C5 C 0.56214(16) 0.25349(14) 0.07489(9) 0.0278(3) Uani 1 1 d . . .
H5 H 0.4996 0.2574 0.0255 0.033 Uiso 1 1 calc R . .
C6 C 0.52206(15) 0.29788(13) 0.15006(9) 0.0241(3) Uani 1 1 d . . .
C7 C 0.87732(16) 0.26792(16) 0.28907(10) 0.0313(4) Uani 1 1 d . . .
C8 C 0.85267(19) 0.33274(19) 0.37199(11) 0.0419(4) Uani 1 1 d . . .
H8A H 0.8025 0.4054 0.3628 0.063 Uiso 1 1 calc R . .
H8B H 0.9413 0.3546 0.4072 0.063 Uiso 1 1 calc R . .
H8C H 0.7984 0.2796 0.3990 0.063 Uiso 1 1 calc R . .
C9 C 0.9362(2) 0.14542(19) 0.30274(13) 0.0467(5) Uani 1 1 d . . .
H9A H 0.8670 0.0948 0.3208 0.070 Uiso 1 1 calc R . .
H9B H 1.0184 0.1565 0.3450 0.070 Uiso 1 1 calc R . .
H9C H 0.9608 0.1068 0.2511 0.070 Uiso 1 1 calc R . .
C10 C 0.98944(19) 0.3461(2) 0.26197(12) 0.0459(5) Uani 1 1 d . . .
H10A H 1.0128 0.3084 0.2097 0.069 Uiso 1 1 calc R . .
H10B H 1.0717 0.3538 0.3042 0.069 Uiso 1 1 calc R . .
H10C H 0.9549 0.4259 0.2547 0.069 Uiso 1 1 calc R . .
C4 C 0.68854(17) 0.20412(14) 0.06901(9) 0.0281(3) Uani 1 1 d DU A .
C11 C 0.72527(19) 0.15003(17) -0.01413(10) 0.0356(4) Uani 1 1 d DU . .
C12 C 0.8579(5) 0.0820(5) -0.0061(3) 0.0457(11) Uani 0.501(4) 1 d PDU A 1
H12A H 0.8687 0.0405 -0.0601 0.069 Uiso 0.501(4) 1 calc PR A 1
H12B H 0.8537 0.0231 0.0328 0.069 Uiso 0.501(4) 1 calc PR A 1
H12C H 0.9365 0.1386 0.0142 0.069 Uiso 0.501(4) 1 calc PR A 1
C13 C 0.7235(6) 0.2399(4) -0.0720(2) 0.0530(13) Uani 0.501(4) 1 d PDU A 1
H13A H 0.7955 0.3024 -0.0505 0.079 Uiso 0.501(4) 1 calc PR A 1
H13B H 0.6334 0.2761 -0.0786 0.079 Uiso 0.501(4) 1 calc PR A 1
H13C H 0.7403 0.2012 -0.1256 0.079 Uiso 0.501(4) 1 calc PR A 1
C14 C 0.6068(5) 0.0481(4) -0.0521(3) 0.0519(12) Uani 0.501(4) 1 d PDU A 1
H14A H 0.5173 0.0850 -0.0604 0.078 Uiso 0.501(4) 1 calc PR A 1
H14B H 0.6047 -0.0121 -0.0139 0.078 Uiso 0.501(4) 1 calc PR A 1
H14C H 0.6264 0.0095 -0.1051 0.078 Uiso 0.501(4) 1 calc PR A 1
C12' C 0.7783(7) 0.0301(4) -0.0082(3) 0.0544(13) Uani 0.499(4) 1 d PDU A 2
H12D H 0.8054 -0.0016 -0.0609 0.082 Uiso 0.499(4) 1 calc PR A 2
H12E H 0.7065 -0.0233 0.0048 0.082 Uiso 0.499(4) 1 calc PR A 2
H12F H 0.8585 0.0349 0.0354 0.082 Uiso 0.499(4) 1 calc PR A 2
C13' C 0.8471(4) 0.2356(4) -0.0337(2) 0.0461(11) Uani 0.499(4) 1 d PDU A 2
H13D H 0.8718 0.2061 -0.0874 0.069 Uiso 0.499(4) 1 calc PR A 2
H13E H 0.9277 0.2352 0.0092 0.069 Uiso 0.499(4) 1 calc PR A 2
H13F H 0.8158 0.3177 -0.0347 0.069 Uiso 0.499(4) 1 calc PR A 2
C14' C 0.6109(4) 0.1535(5) -0.0864(2) 0.0512(12) Uani 0.499(4) 1 d PDU A 2
H14D H 0.5863 0.2367 -0.0908 0.077 Uiso 0.499(4) 1 calc PR A 2
H14E H 0.5301 0.1065 -0.0779 0.077 Uiso 0.499(4) 1 calc PR A 2
H14F H 0.6422 0.1195 -0.1373 0.077 Uiso 0.499(4) 1 calc PR A 2
C15 C 0.38293(17) 0.36146(15) 0.14041(10) 0.0309(4) Uani 1 1 d . . .
C16 C 0.3923(2) 0.45468(18) 0.07963(12) 0.0439(5) Uani 1 1 d . . .
H16A H 0.4011 0.4133 0.0253 0.066 Uiso 1 1 calc R . .
H16B H 0.4728 0.5091 0.0998 0.066 Uiso 1 1 calc R . .
H16C H 0.3088 0.5008 0.0752 0.066 Uiso 1 1 calc R . .
C17 C 0.3475(2) 0.43303(18) 0.21886(11) 0.0417(4) Uani 1 1 d . . .
H17A H 0.2664 0.4798 0.2045 0.063 Uiso 1 1 calc R . .
H17B H 0.4256 0.4874 0.2446 0.063 Uiso 1 1 calc R . .
H17C H 0.3277 0.3775 0.2575 0.063 Uiso 1 1 calc R . .
C18 C 0.26220(18) 0.27177(19) 0.10469(12) 0.0426(4) Uani 1 1 d . . .
H18A H 0.2513 0.2152 0.1443 0.064 Uiso 1 1 calc R . .
H18B H 0.2808 0.2277 0.0531 0.064 Uiso 1 1 calc R . .
H18C H 0.1775 0.3152 0.0939 0.064 Uiso 1 1 calc R . .
Li1 Li 0.4923(3) 0.6351(3) 0.45419(18) 0.0336(6) Uani 1 1 d . . .
O1 O 0.65184(12) 0.74111(10) 0.45996(8) 0.0353(3) Uani 1 1 d . . .
C19 C 0.7902(2) 0.70068(19) 0.47497(17) 0.0567(6) Uani 1 1 d . . .
H19A H 0.8005 0.6271 0.4376 0.068 Uiso 1 1 calc R . .
H19B H 0.8145 0.6837 0.5327 0.068 Uiso 1 1 calc R . .
C20 C 0.8800(2) 0.8034(2) 0.45818(15) 0.0565(6) Uani 1 1 d . . .
H20A H 0.9745 0.8027 0.4889 0.068 Uiso 1 1 calc R . .
H20B H 0.8843 0.8009 0.3986 0.068 Uiso 1 1 calc R . .
C21 C 0.8060(2) 0.91112(19) 0.48911(15) 0.0523(5) Uani 1 1 d . . .
H21A H 0.8293 0.9302 0.5497 0.063 Uiso 1 1 calc R . .
H21B H 0.8281 0.9823 0.4627 0.063 Uiso 1 1 calc R . .
C22 C 0.65736(19) 0.87016(16) 0.46374(12) 0.0370(4) Uani 1 1 d . . .
H22A H 0.6014 0.9059 0.5045 0.044 Uiso 1 1 calc R . .
H22B H 0.6212 0.8946 0.4092 0.044 Uiso 1 1 calc R . .
O2 O 0.33762(13) 0.69834(11) 0.38723(8) 0.0389(3) Uani 1 1 d . . .
C23 C 0.3269(3) 0.8088(3) 0.35160(19) 0.0693(7) Uani 1 1 d . . .
H23A H 0.3831 0.8081 0.3068 0.083 Uiso 1 1 calc R . .
H23B H 0.3596 0.8775 0.3939 0.083 Uiso 1 1 calc R . .
C24 C 0.1757(2) 0.8186(2) 0.31799(16) 0.0633(6) Uani 1 1 d . . .
H24A H 0.1287 0.8675 0.3582 0.076 Uiso 1 1 calc R . .
H24B H 0.1641 0.8546 0.2657 0.076 Uiso 1 1 calc R . .
C25 C 0.1215(2) 0.6916(2) 0.30449(15) 0.0615(7) Uani 1 1 d . . .
H25A H 0.1373 0.6511 0.2505 0.074 Uiso 1 1 calc R . .
H25B H 0.0218 0.6864 0.3075 0.074 Uiso 1 1 calc R . .
C26 C 0.2040(2) 0.6383(2) 0.37431(14) 0.0506(5) Uani 1 1 d . . .
H26A H 0.1607 0.6520 0.4246 0.061 Uiso 1 1 calc R . .
H26B H 0.2111 0.5509 0.3599 0.061 Uiso 1 1 calc R . .
C27 C 0.8230(2) 0.64300(19) 0.14069(12) 0.0493(5) Uani 1 1 d . . .
C28 C 0.8334(3) 0.7645(2) 0.13296(13) 0.0586(6) Uani 1 1 d . . .
H28 H 0.8914 0.7913 0.0972 0.070 Uiso 1 1 calc R . .
C29 C 0.7616(3) 0.8474(2) 0.17600(15) 0.0664(7) Uani 1 1 d . . .
H29 H 0.7704 0.9300 0.1695 0.080 Uiso 1 1 calc R . .
C30 C 0.6779(3) 0.8109(2) 0.22795(15) 0.0706(7) Uani 1 1 d . . .
H30 H 0.6278 0.8678 0.2572 0.085 Uiso 1 1 calc R . .
C31 C 0.6670(3) 0.6917(2) 0.23746(16) 0.0685(7) Uani 1 1 d . . .
H31 H 0.6103 0.6662 0.2743 0.082 Uiso 1 1 calc R . .
C32 C 0.7373(3) 0.6084(2) 0.19407(15) 0.0570(6) Uani 1 1 d . . .
H32 H 0.7272 0.5260 0.2007 0.068 Uiso 1 1 calc R . .
C33 C 0.9005(3) 0.5528(3) 0.09434(16) 0.0706(7) Uani 1 1 d . . .
H33A H 0.9051 0.5761 0.0395 0.106 Uiso 1 1 calc R . .
H33B H 0.8533 0.4737 0.0887 0.106 Uiso 1 1 calc R . .
H33C H 0.9940 0.5494 0.1244 0.106 Uiso 1 1 calc R . .

loop_
_atom_site_aniso_label
_atom_site_aniso_U_11
_atom_site_aniso_U_22
_atom_site_aniso_U_33
_atom_site_aniso_U_23
_atom_site_aniso_U_13
_atom_site_aniso_U_12
B1 0.0380(10) 0.0263(9) 0.0222(8) -0.0026(7) 0.0089(7) 0.0060(7)
B2 0.0381(11) 0.0374(10) 0.0342(10) -0.0004(8) 0.0108(8) -0.0076(8)
B3 0.0481(12) 0.0306(10) 0.0366(10) 0.0068(8) 0.0163(9) 0.0066(8)
P1 0.0285(2) 0.0231(2) 0.02003(19) -0.00036(14) 0.00887(14) 0.00300(14)
C1 0.0258(7) 0.0209(7) 0.0205(7) -0.0017(5) 0.0081(6) 0.0019(5)
C2 0.0267(8) 0.0255(7) 0.0234(7) 0.0015(6) 0.0062(6) 0.0037(6)
C3 0.0238(7) 0.0354(8) 0.0281(8) 0.0005(6) 0.0105(6) 0.0063(6)
C5 0.0301(8) 0.0332(8) 0.0195(7) -0.0003(6) 0.0047(6) 0.0037(6)
C6 0.0251(7) 0.0252(7) 0.0224(7) 0.0002(6) 0.0063(6) 0.0030(6)
C7 0.0257(8) 0.0398(9) 0.0278(8) 0.0010(7) 0.0038(6) 0.0056(7)
C8 0.0325(9) 0.0597(12) 0.0286(9) -0.0074(8) -0.0013(7) 0.0039(8)
C9 0.0403(10) 0.0535(12) 0.0444(11) 0.0068(9) -0.0024(8) 0.0163(9)
C10 0.0302(9) 0.0644(13) 0.0407(10) 0.0014(9) 0.0035(8) -0.0070(9)
C4 0.0316(8) 0.0306(8) 0.0234(7) -0.0005(6) 0.0111(6) 0.0034(6)
C11 0.0408(9) 0.0429(10) 0.0248(8) -0.0027(7) 0.0143(7) 0.0089(7)
C12 0.045(2) 0.056(3) 0.038(2) -0.0046(18) 0.0210(18) 0.016(2)
C13 0.086(4) 0.047(2) 0.034(2) 0.0064(16) 0.032(2) 0.018(2)
C14 0.053(2) 0.054(3) 0.045(2) -0.0208(19) 0.0145(19) 0.0015(19)
C12' 0.080(4) 0.042(2) 0.046(2) -0.0034(18) 0.031(2) 0.014(2)
C13' 0.051(2) 0.057(2) 0.034(2) 0.0019(17) 0.0241(18) -0.0031(18)
C14' 0.050(2) 0.077(3) 0.0250(18) -0.0096(18) 0.0136(16) 0.003(2)
C15 0.0290(8) 0.0390(9) 0.0242(8) -0.0001(6) 0.0042(6) 0.0112(7)
C16 0.0485(11) 0.0475(11) 0.0365(10) 0.0092(8) 0.0031(8) 0.0188(9)
C17 0.0407(10) 0.0515(11) 0.0317(9) -0.0039(8) 0.0050(7) 0.0256(8)
C18 0.0279(9) 0.0607(12) 0.0365(9) -0.0034(8) 0.0027(7) 0.0064(8)
Li1 0.0321(14) 0.0354(15) 0.0337(14) 0.0062(11) 0.0051(11) 0.0026(11)
O1 0.0285(6) 0.0305(6) 0.0461(7) 0.0037(5) 0.0040(5) 0.0035(5)
C19 0.0322(10) 0.0410(11) 0.0908(17) -0.0045(11) -0.0016(10) 0.0104(8)
C20 0.0308(10) 0.0842(17) 0.0542(13) 0.0086(11) 0.0062(9) -0.0023(10)
C21 0.0468(12) 0.0456(11) 0.0613(13) 0.0166(10) -0.0075(10) -0.0078(9)
C22 0.0389(9) 0.0316(9) 0.0422(10) 0.0069(7) 0.0094(8) 0.0023(7)
O2 0.0322(6) 0.0409(7) 0.0422(7) 0.0078(5) -0.0006(5) 0.0038(5)
C23 0.0474(13) 0.0738(16) 0.0913(19) 0.0460(15) -0.0019(12) 0.0051(11)
C24 0.0530(13) 0.0736(16) 0.0620(14) 0.0165(12) -0.0046(11) 0.0210(12)
C25 0.0463(12) 0.0712(15) 0.0560(13) -0.0158(11) -0.0112(10) 0.0174(11)
C26 0.0350(10) 0.0517(12) 0.0613(13) 0.0018(10) 0.0001(9) 0.0007(9)
C27 0.0579(13) 0.0498(11) 0.0329(10) 0.0033(8) -0.0133(9) -0.0063(9)
C28 0.0780(16) 0.0586(14) 0.0379(11) 0.0134(10) 0.0024(10) -0.0135(12)
C29 0.104(2) 0.0408(12) 0.0499(13) 0.0030(10) 0.0005(13) -0.0124(12)
C30 0.108(2) 0.0565(14) 0.0451(13) -0.0033(11) 0.0134(13) -0.0010(14)
C31 0.0845(19) 0.0670(16) 0.0574(15) 0.0141(12) 0.0182(13) -0.0060(14)
C32 0.0639(14) 0.0434(11) 0.0590(14) 0.0121(10) -0.0069(11) -0.0129(10)
C33 0.0797(18) 0.0754(17) 0.0502(14) 0.0010(12) -0.0078(12) 0.0175(14)

loop_
_atom_type_symbol
_atom_type_description
_atom_type_scat_dispersion_real
_atom_type_scat_dispersion_imag
_atom_type_scat_source
C C 0.0033 0.0016 'International Tables Vol C Tables 4.2.6.8 and 6.1.1.4'
H H 0.0000 0.0000 'International Tables Vol C Tables 4.2.6.8 and 6.1.1.4'
Li Li -0.0003 0.0001 'International Tables Vol C Tables 4.2.6.8 and 6.1.1.4'
B B 0.0013 0.0007 'International Tables Vol C Tables 4.2.6.8 and 6.1.1.4'
O O 0.0106 0.0060 'International Tables Vol C Tables 4.2.6.8 and 6.1.1.4'
P P 0.1023 0.0942 'International Tables Vol C Tables 4.2.6.8 and 6.1.1.4'

loop_
_geom_angle_atom_site_label_1
_geom_angle_atom_site_label_2
_geom_angle_atom_site_label_3
_geom_angle
_geom_angle_site_symmetry_1
_geom_angle_site_symmetry_3
P1 B1 Li1 114.66(11) . 2_666
P1 B1 Li1 154.39(11) . .
Li1 B1 Li1 87.78(11) 2_666 .
P1 B2 B3 58.29(8) . .
P1 B3 B2 58.81(9) . .
C1 P1 B3 110.68(8) . .
C1 P1 B2 110.94(8) . .
B3 P1 B2 62.91(10) . .
C1 P1 B1 123.45(7) . .
B3 P1 B1 115.26(9) . .
B2 P1 B1 118.27(9) . .
C6 C1 C2 118.67(13) . .
C6 C1 P1 119.37(11) . .
C2 C1 P1 120.41(11) . .
C3 C2 C1 118.04(13) . .
C3 C2 C7 113.95(13) . .
C1 C2 C7 127.88(13) . .
C4 C3 C2 123.64(14) . .
C4 C5 C6 123.25(14) . .
C5 C6 C1 118.32(13) . .
C5 C6 C15 113.78(13) . .
C1 C6 C15 127.80(13) . .
C8 C7 C9 108.97(15) . .
C8 C7 C10 104.93(15) . .
C9 C7 C10 108.19(15) . .
C8 C7 C2 115.76(13) . .
C9 C7 C2 110.82(14) . .
C10 C7 C2 107.77(14) . .
C3 C4 C5 116.49(14) . .
C3 C4 C11 121.83(14) . .
C5 C4 C11 121.61(14) . .
C12' C11 C13 136.5(3) . .
C12' C11 C14' 113.1(3) . .
C13 C11 C14' 57.1(3) . .
C12' C11 C12 37.3(2) . .
C13 C11 C12 112.7(3) . .
C14' C11 C12 131.3(2) . .
C12' C11 C4 110.5(2) . .
C13 C11 C4 111.62(19) . .
C14' C11 C4 113.98(19) . .
C12 C11 C4 113.5(2) . .
C12' C11 C13' 108.0(3) . .
C13 C11 C13' 49.1(3) . .
C14' C11 C13' 104.2(3) . .
C12 C11 C13' 71.7(3) . .
C4 C11 C13' 106.57(18) . .
C12' C11 C14 69.4(3) . .
C13 C11 C14 108.0(3) . .
C14' C11 C14 52.0(3) . .
C12 C11 C14 104.2(3) . .
C4 C11 C14 106.18(19) . .
C13' C11 C14 145.6(2) . .
C18 C15 C17 108.11(15) . .
C18 C15 C16 108.62(15) . .
C17 C15 C16 105.24(15) . .
C18 C15 C6 111.21(14) . .
C17 C15 C6 116.06(13) . .
C16 C15 C6 107.22(14) . .
O1 Li1 O2 108.58(15) . .
O1 Li1 B1 111.83(14) . 2_666
O2 Li1 B1 118.10(14) . 2_666
O1 Li1 B1 111.77(14) . .
O2 Li1 B1 113.61(14) . .
B1 Li1 B1 92.22(11) 2_666 .
C19 O1 C22 108.87(14) . .
C19 O1 Li1 122.33(14) . .
C22 O1 Li1 128.10(13) . .
O1 C19 C20 104.78(17) . .
C21 C20 C19 102.02(17) . .
C22 C21 C20 102.36(17) . .
O1 C22 C21 106.80(15) . .
C23 O2 C26 109.01(15) . .
C23 O2 Li1 130.23(16) . .
C26 O2 Li1 120.44(15) . .
O2 C23 C24 106.3(2) . .
C25 C24 C23 103.35(19) . .
C24 C25 C26 102.48(18) . .
O2 C26 C25 105.67(19) . .
C28 C27 C32 117.0(2) . .
C28 C27 C33 121.9(2) . .
C32 C27 C33 121.1(2) . .
C29 C28 C27 121.6(2) . .
C30 C29 C28 120.2(2) . .
C29 C30 C31 119.4(3) . .
C30 C31 C32 120.7(3) . .
C31 C32 C27 121.1(2) . .

loop_
_geom_bond_atom_site_label_1
_geom_bond_atom_site_label_2
_geom_bond_distance
_geom_bond_site_symmetry_2
B1 P1 1.9615(17) .
B1 Li1 2.548(3) 2_666
B1 Li1 2.563(3) .
B2 P1 1.924(2) .
B2 B3 2.002(3) .
B3 P1 1.913(2) .
P1 C1 1.8452(15) .
C1 C6 1.421(2) .
C1 C2 1.425(2) .
C2 C3 1.399(2) .
C2 C7 1.560(2) .
C3 C4 1.385(2) .
C5 C4 1.387(2) .
C5 C6 1.402(2) .
C6 C15 1.555(2) .
C7 C8 1.532(2) .
C7 C9 1.534(3) .
C7 C10 1.544(3) .
C4 C11 1.536(2) .
C11 C12' 1.466(5) .
C11 C13 1.469(4) .
C11 C14' 1.516(4) .
C11 C12 1.525(4) .
C11 C13' 1.613(4) .
C11 C14 1.614(4) .
C15 C18 1.536(3) .
C15 C17 1.537(2) .
C15 C16 1.545(3) .
Li1 O1 1.930(3) .
Li1 O2 1.942(3) .
Li1 B1 2.548(3) 2_666
O1 C19 1.440(2) .
O1 C22 1.443(2) .
C19 C20 1.513(3) .
C20 C21 1.507(3) .
C21 C22 1.503(3) .
O2 C23 1.434(3) .
O2 C26 1.437(2) .
C23 C24 1.518(3) .
C24 C25 1.491(4) .
C25 C26 1.500(3) .
C27 C28 1.389(3) .
C27 C32 1.390(3) .
C27 C33 1.495(3) .
C28 C29 1.381(4) .
C29 C30 1.367(4) .
C30 C31 1.370(4) .
C31 C32 1.378(4) .
